data_8106898
loop_
_publ_author_name
'Jian, Shou-Jun'
'Liang, Zhen'
'Yang, Yan-Qiu'
'Yang, Huai-Xia'

_publ_section_title
;
 Crystal structure of
 catena-poly[diaqua-bis(benzene-1,2,4,5-tetracarboxylato-\kN)(m2-2-(1H-1,2,4-trizol-1-ylmethyl)-1H-3,1-benzimidazol-3-ium-\k2
 O:O&#x2032;)zinc(II)] dihydrate, C30H30N10O12Zn
;
_journal_issue 2
_journal_name_full 'Zeitschrift f\"ur Kristallographie - New Crystal Structures'
_journal_page_first 431
_journal_page_last 433
_journal_paper_doi 10.1515/ncrs-2015-0111
_journal_volume 231
_journal_year 2016
_chemical_formula_sum 'C30 H30 N10 O12 Zn'
_chemical_formula_weight 788.01
_space_group_IT_number 2
_space_group_name_Hall '-P 1'
_space_group_name_H-M_alt 'P -1'
_symmetry_cell_setting triclinic
_symmetry_space_group_name_H-M 'P -1'
_atom_sites_solution_hydrogens geom
_atom_sites_solution_primary direct
_atom_sites_solution_secondary difmap
_cell_angle_alpha 90.86(3)
_cell_angle_beta 107.87(3)
_cell_angle_gamma 100.22(3)
_cell_formula_units_Z 1
_cell_length_a 7.6409(15)
_cell_length_b 10.438(2)
_cell_length_c 11.246(2)
_cell_measurement_reflns_used 2819
_cell_measurement_temperature 293(2)
_cell_measurement_theta_max 27.8684
_cell_measurement_theta_min 1.9078
_cell_volume 837.8(3)
_computing_cell_refinement 'CrystalClear (Rigaku/MSC Inc., 2006)'
_computing_data_collection 'CrystalClear (Rigaku/MSC Inc., 2006)'
_computing_data_reduction 'CrystalClear (Rigaku/MSC Inc., 2006)'
_computing_molecular_graphics 'SHELXTL (Sheldrick, 2008)'
_computing_structure_refinement 'SHELXL-97 (Sheldrick, 2008)'
_computing_structure_solution 'SHELXS-97 (Sheldrick, 2008)'
_diffrn_ambient_temperature 293(2)
_diffrn_detector_area_resol_mean 28.5714
_diffrn_measured_fraction_theta_full 0.992
_diffrn_measured_fraction_theta_max 0.992
_diffrn_measurement_device_type 'Rigaku Saturn'
_diffrn_measurement_method \w
_diffrn_radiation_monochromator graphite
_diffrn_radiation_source 'fine-focus sealed tube'
_diffrn_radiation_type MoK\a
_diffrn_radiation_wavelength 0.71073
_diffrn_reflns_av_R_equivalents 0.0271
_diffrn_reflns_av_sigmaI/netI 0.0338
_diffrn_reflns_limit_h_max 10
_diffrn_reflns_limit_h_min -10
_diffrn_reflns_limit_k_max 13
_diffrn_reflns_limit_k_min -13
_diffrn_reflns_limit_l_max 14
_diffrn_reflns_limit_l_min -14
_diffrn_reflns_number 10469
_diffrn_reflns_theta_full 27.87
_diffrn_reflns_theta_max 27.87
_diffrn_reflns_theta_min 1.91
_exptl_absorpt_coefficient_mu 0.813
_exptl_absorpt_correction_T_max 0.8947
_exptl_absorpt_correction_T_min 0.8543
_exptl_absorpt_correction_type multi-scan
_exptl_absorpt_process_details 'CrystalClear (Rigaku/MSC Inc., 2006)'
_exptl_crystal_colour Colourless
_exptl_crystal_density_diffrn 1.562
_exptl_crystal_density_method 'not measured'
_exptl_crystal_description Prism
_exptl_crystal_F_000 406
_exptl_crystal_size_max 0.20
_exptl_crystal_size_mid 0.18
_exptl_crystal_size_min 0.14
_refine_diff_density_max 0.349
_refine_diff_density_min -0.282
_refine_diff_density_rms 0.055
_refine_ls_extinction_method none
_refine_ls_goodness_of_fit_ref 0.989
_refine_ls_hydrogen_treatment mixed
_refine_ls_matrix_type full
_refine_ls_number_parameters 257
_refine_ls_number_reflns 3947
_refine_ls_number_restraints 0
_refine_ls_restrained_S_all 0.989
_refine_ls_R_factor_all 0.0420
_refine_ls_R_factor_gt 0.0377
_refine_ls_shift/su_max 0.000
_refine_ls_shift/su_mean 0.000
_refine_ls_structure_factor_coef Fsqd
_refine_ls_weighting_details 'calc w=1/[\s^2^(Fo^2^)+(0.0336P)^2^+0.4960P] where P=(Fo^2^+2Fc^2^)/3'
_refine_ls_weighting_scheme calc
_refine_ls_wR_factor_gt 0.0793
_refine_ls_wR_factor_ref 0.0819
_reflns_number_gt 3587
_reflns_number_total 3947
_reflns_threshold_expression >2sigma(I)
_cod_data_source_file suppl_ncrs-2015-0111_suppl.cif
_cod_data_source_block p
_cod_depositor_comments
;
The following automatic conversions were performed:

data item '_exptl_absorpt_correction_type' value 'Multi-scan' was
changed to 'multi-scan' in accordance with the built-in table derived
from the CIF Core dictionary named 'cif_core.dic' version 2.4.5 last
updated on 2014-11-21.

data item '_symmetry_cell_setting' value 'Triclinic' was changed to
'triclinic' in accordance with the built-in table derived from the
CIF Core dictionary named 'cif_core.dic' version 2.4.5 last updated
on 2014-11-21.

Automatic conversion script
Id: cif_fix_values 8738 2021-04-28 16:35:53Z antanas 
;
_cod_original_sg_symbol_H-M P-1
_cod_database_code 8106898

loop_
_symmetry_equiv_pos_as_xyz
'x, y, z'
'-x, -y, -z'

loop_
_atom_site_label
_atom_site_type_symbol
_atom_site_fract_x
_atom_site_fract_y
_atom_site_fract_z
_atom_site_U_iso_or_equiv
_atom_site_adp_type
_atom_site_occupancy
_atom_site_symmetry_multiplicity
_atom_site_calc_flag
_atom_site_refinement_flags
_atom_site_disorder_assembly
_atom_site_disorder_group
Zn1 Zn 0.5000 0.5000 1.0000 0.02292(9) Uani 1 2 d S . .
N1 N 0.6494(2) 0.67856(16) 0.95651(14) 0.0277(3) Uani 1 1 d . . .
N2 N 0.7288(3) 0.89156(17) 0.92877(17) 0.0382(4) Uani 1 1 d . . .
N3 N 0.8343(2) 0.81922(16) 0.88836(15) 0.0288(3) Uani 1 1 d . . .
N4 N 0.8908(2) 1.02733(16) 0.65613(16) 0.0337(4) Uani 1 1 d . . .
H4B H 0.9547 1.0976 0.7008 0.040 Uiso 1 1 calc R . .
N5 N 0.7667(2) 0.82241(16) 0.60356(16) 0.0337(4) Uani 1 1 d . . .
H5A H 0.7377 0.7396 0.6085 0.040 Uiso 1 1 calc R . .
O1 O 0.30676(17) 0.47709(13) 0.81758(11) 0.0270(3) Uani 1 1 d . . .
O2 O 0.1328(2) 0.62567(15) 0.82631(12) 0.0385(4) Uani 1 1 d . . .
O3 O -0.2259(2) 0.41193(14) 0.73513(13) 0.0354(3) Uani 1 1 d . . .
O4 O -0.33910(17) 0.58108(13) 0.64670(12) 0.0282(3) Uani 1 1 d . . .
O5 O 0.6522(2) 0.38201(15) 0.93468(14) 0.0314(3) Uani 1 1 d . . .
O6 O 0.0200(3) 0.24783(16) 0.79294(18) 0.0492(4) Uani 1 1 d . . .
C1 C 0.1816(2) 0.54245(17) 0.76959(15) 0.0219(3) Uani 1 1 d . . .
C2 C 0.0850(2) 0.51645(17) 0.62968(15) 0.0206(3) Uani 1 1 d . . .
C3 C -0.1087(2) 0.50535(17) 0.57841(15) 0.0203(3) Uani 1 1 d . . .
C4 C -0.1924(2) 0.49004(17) 0.44895(16) 0.0222(3) Uani 1 1 d . . .
H4A H -0.3212 0.4841 0.4150 0.027 Uiso 1 1 calc R . .
C5 C -0.2335(2) 0.49988(17) 0.66016(16) 0.0229(4) Uani 1 1 d . . .
C6 C 0.7856(3) 0.69364(18) 0.90626(17) 0.0273(4) Uani 1 1 d . . .
H6A H 0.8398 0.6267 0.8863 0.033 Uiso 1 1 calc R . .
C7 C 0.6212(3) 0.8021(2) 0.9687(2) 0.0363(5) Uani 1 1 d . . .
H7A H 0.5320 0.8219 1.0031 0.044 Uiso 1 1 calc R . .
C8 C 0.9678(3) 0.8778(2) 0.82707(19) 0.0324(4) Uani 1 1 d . . .
H8A H 1.0515 0.8185 0.8254 0.039 Uiso 1 1 calc R . .
H8B H 1.0427 0.9576 0.8751 0.039 Uiso 1 1 calc R . .
C9 C 0.8730(3) 0.90807(18) 0.69651(18) 0.0294(4) Uani 1 1 d . . .
C10 C 0.7099(3) 0.8887(2) 0.4965(2) 0.0357(5) Uani 1 1 d . . .
C11 C 0.5961(4) 0.8473(3) 0.3753(2) 0.0529(6) Uani 1 1 d . . .
H11A H 0.5425 0.7598 0.3513 0.063 Uiso 1 1 calc R . .
C12 C 0.5669(4) 0.9428(3) 0.2925(2) 0.0642(8) Uani 1 1 d . . .
H12A H 0.4900 0.9190 0.2105 0.077 Uiso 1 1 calc R . .
C13 C 0.6479(4) 1.0735(3) 0.3266(3) 0.0622(8) Uani 1 1 d . . .
H13A H 0.6242 1.1342 0.2668 0.075 Uiso 1 1 calc R . .
C14 C 0.7614(4) 1.1152(3) 0.4453(2) 0.0513(6) Uani 1 1 d . . .
H14A H 0.8168 1.2025 0.4681 0.062 Uiso 1 1 calc R . .
C15 C 0.7894(3) 1.0193(2) 0.5303(2) 0.0358(5) Uani 1 1 d . . .
H1W H 0.738(4) 0.372(3) 0.997(3) 0.052(8) Uiso 1 1 d . . .
H2W H 0.686(4) 0.398(3) 0.869(3) 0.064(9) Uiso 1 1 d . . .
H3W H -0.062(4) 0.298(3) 0.775(3) 0.059(9) Uiso 1 1 d . . .
H4W H 0.117(5) 0.288(3) 0.794(3) 0.063(10) Uiso 1 1 d . . .

loop_
_atom_site_aniso_label
_atom_site_aniso_U_11
_atom_site_aniso_U_22
_atom_site_aniso_U_33
_atom_site_aniso_U_23
_atom_site_aniso_U_13
_atom_site_aniso_U_12
Zn1 0.02119(15) 0.03118(17) 0.01546(15) 0.00271(11) 0.00447(11) 0.00480(12)
N1 0.0277(8) 0.0322(9) 0.0222(8) 0.0036(6) 0.0076(6) 0.0036(6)
N2 0.0438(10) 0.0343(9) 0.0417(10) 0.0055(8) 0.0188(9) 0.0114(8)
N3 0.0321(9) 0.0294(8) 0.0265(8) 0.0032(7) 0.0125(7) 0.0045(7)
N4 0.0401(10) 0.0258(8) 0.0335(9) 0.0024(7) 0.0126(8) 0.0000(7)
N5 0.0405(10) 0.0248(8) 0.0338(9) 0.0018(7) 0.0126(8) -0.0009(7)
O1 0.0255(7) 0.0372(7) 0.0160(6) 0.0017(5) 0.0008(5) 0.0104(6)
O2 0.0456(9) 0.0493(9) 0.0199(7) -0.0037(6) 0.0014(6) 0.0239(7)
O3 0.0459(8) 0.0395(8) 0.0331(8) 0.0149(6) 0.0259(7) 0.0152(7)
O4 0.0239(6) 0.0303(7) 0.0328(7) 0.0008(6) 0.0123(5) 0.0056(5)
O5 0.0303(7) 0.0483(9) 0.0193(7) 0.0052(6) 0.0098(6) 0.0134(6)
O6 0.0442(11) 0.0289(8) 0.0607(12) -0.0018(8) -0.0023(9) 0.0052(8)
C1 0.0206(8) 0.0280(9) 0.0148(8) 0.0026(7) 0.0039(6) 0.0020(7)
C2 0.0201(8) 0.0258(9) 0.0147(8) 0.0037(6) 0.0037(6) 0.0042(7)
C3 0.0202(8) 0.0247(8) 0.0164(8) 0.0032(6) 0.0063(6) 0.0040(6)
C4 0.0168(8) 0.0310(9) 0.0173(8) 0.0036(7) 0.0028(6) 0.0053(7)
C5 0.0207(8) 0.0269(9) 0.0194(8) -0.0012(7) 0.0066(7) -0.0004(7)
C6 0.0304(10) 0.0288(9) 0.0211(9) 0.0021(7) 0.0070(7) 0.0038(8)
C7 0.0376(11) 0.0410(12) 0.0363(11) 0.0055(9) 0.0183(9) 0.0111(9)
C8 0.0299(10) 0.0343(10) 0.0323(11) 0.0062(8) 0.0113(8) 0.0014(8)
C9 0.0311(10) 0.0272(9) 0.0324(10) 0.0032(8) 0.0156(8) 0.0022(8)
C10 0.0376(11) 0.0384(11) 0.0307(10) 0.0047(9) 0.0125(9) 0.0031(9)
C11 0.0542(15) 0.0580(16) 0.0387(13) -0.0028(11) 0.0101(11) -0.0006(12)
C12 0.0605(17) 0.090(2) 0.0343(14) 0.0112(14) 0.0043(12) 0.0112(16)
C13 0.0642(18) 0.076(2) 0.0456(15) 0.0287(14) 0.0125(13) 0.0188(15)
C14 0.0591(16) 0.0466(14) 0.0501(15) 0.0198(12) 0.0176(12) 0.0129(12)
C15 0.0378(11) 0.0363(11) 0.0340(11) 0.0075(9) 0.0124(9) 0.0065(9)

loop_
_atom_type_symbol
_atom_type_description
_atom_type_scat_dispersion_real
_atom_type_scat_dispersion_imag
_atom_type_scat_source
C C 0.0033 0.0016 'International Tables Vol C Tables 4.2.6.8 and 6.1.1.4'
H H 0.0000 0.0000 'International Tables Vol C Tables 4.2.6.8 and 6.1.1.4'
N N 0.0061 0.0033 'International Tables Vol C Tables 4.2.6.8 and 6.1.1.4'
O O 0.0106 0.0060 'International Tables Vol C Tables 4.2.6.8 and 6.1.1.4'
Zn Zn 0.2839 1.4301 'International Tables Vol C Tables 4.2.6.8 and 6.1.1.4'

loop_
_geom_angle_atom_site_label_1
_geom_angle_atom_site_label_2
_geom_angle_atom_site_label_3
_geom_angle
_geom_angle_site_symmetry_1
_geom_angle_site_symmetry_3
O5 Zn1 O5 180.000(1) . 2_667
O5 Zn1 O1 92.20(6) . 2_667
O5 Zn1 O1 87.80(6) 2_667 2_667
O5 Zn1 O1 87.80(6) . .
O5 Zn1 O1 92.20(6) 2_667 .
O1 Zn1 O1 180.000(1) 2_667 .
O5 Zn1 N1 86.18(6) . 2_667
O5 Zn1 N1 93.82(6) 2_667 2_667
O1 Zn1 N1 90.48(7) 2_667 2_667
O1 Zn1 N1 89.52(7) . 2_667
O5 Zn1 N1 93.82(6) . .
O5 Zn1 N1 86.18(6) 2_667 .
O1 Zn1 N1 89.52(7) 2_667 .
O1 Zn1 N1 90.48(7) . .
N1 Zn1 N1 180.000(1) 2_667 .
C6 N1 C7 103.00(16) . .
C6 N1 Zn1 128.22(13) . .
C7 N1 Zn1 128.73(13) . .
C7 N2 N3 101.80(17) . .
C6 N3 N2 110.20(16) . .
C6 N3 C8 128.25(17) . .
N2 N3 C8 121.40(16) . .
C9 N4 C15 108.50(17) . .
C9 N4 H4B 125.7 . .
C15 N4 H4B 125.7 . .
C9 N5 C10 108.39(17) . .
C9 N5 H5A 125.8 . .
C10 N5 H5A 125.8 . .
C1 O1 Zn1 128.71(12) . .
Zn1 O5 H1W 104.8(18) . .
Zn1 O5 H2W 122.4(19) . .
H1W O5 H2W 114(3) . .
H3W O6 H4W 109(3) . .
O2 C1 O1 126.00(16) . .
O2 C1 C2 117.89(16) . .
O1 C1 C2 116.11(15) . .
C4 C2 C3 119.61(15) 2_566 .
C4 C2 C1 119.20(15) 2_566 .
C3 C2 C1 121.12(15) . .
C4 C3 C2 119.95(15) . .
C4 C3 C5 118.34(15) . .
C2 C3 C5 121.56(15) . .
C2 C4 C3 120.43(16) 2_566 .
C2 C4 H4A 119.8 2_566 .
C3 C4 H4A 119.8 . .
O4 C5 O3 124.79(16) . .
O4 C5 C3 118.08(16) . .
O3 C5 C3 117.11(16) . .
N1 C6 N3 109.82(17) . .
N1 C6 H6A 125.1 . .
N3 C6 H6A 125.1 . .
N2 C7 N1 115.18(18) . .
N2 C7 H7A 122.4 . .
N1 C7 H7A 122.4 . .
N3 C8 C9 112.00(16) . .
N3 C8 H8A 109.2 . .
C9 C8 H8A 109.2 . .
N3 C8 H8B 109.2 . .
C9 C8 H8B 109.2 . .
H8A C8 H8B 107.9 . .
N5 C9 N4 110.11(18) . .
N5 C9 C8 126.03(18) . .
N4 C9 C8 123.82(18) . .
C15 C10 C11 121.1(2) . .
C15 C10 N5 106.57(18) . .
C11 C10 N5 132.3(2) . .
C12 C11 C10 116.2(3) . .
C12 C11 H11A 121.9 . .
C10 C11 H11A 121.9 . .
C11 C12 C13 122.5(3) . .
C11 C12 H12A 118.8 . .
C13 C12 H12A 118.8 . .
C14 C13 C12 121.8(3) . .
C14 C13 H13A 119.1 . .
C12 C13 H13A 119.1 . .
C13 C14 C15 116.1(3) . .
C13 C14 H14A 122.0 . .
C15 C14 H14A 122.0 . .
N4 C15 C10 106.43(18) . .
N4 C15 C14 131.2(2) . .
C10 C15 C14 122.3(2) . .

loop_
_geom_bond_atom_site_label_1
_geom_bond_atom_site_label_2
_geom_bond_distance
_geom_bond_site_symmetry_2
Zn1 O5 2.1008(15) .
Zn1 O5 2.1008(15) 2_667
Zn1 O1 2.1087(14) 2_667
Zn1 O1 2.1087(14) .
Zn1 N1 2.1520(17) 2_667
Zn1 N1 2.1520(17) .
N1 C6 1.317(2) .
N1 C7 1.356(3) .
N2 C7 1.310(3) .
N2 N3 1.363(2) .
N3 C6 1.333(2) .
N3 C8 1.453(2) .
N4 C9 1.330(3) .
N4 C15 1.382(3) .
N4 H4B 0.8600 .
N5 C9 1.321(3) .
N5 C10 1.388(3) .
N5 H5A 0.8600 .
O1 C1 1.264(2) .
O2 C1 1.243(2) .
O3 C5 1.253(2) .
O4 C5 1.251(2) .
O5 H1W 0.82(3) .
O5 H2W 0.86(3) .
O6 H3W 0.86(3) .
O6 H4W 0.78(3) .
C1 C2 1.516(2) .
C2 C4 1.387(2) 2_566
C2 C3 1.397(2) .
C3 C4 1.393(2) .
C3 C5 1.509(2) .
C4 C2 1.387(2) 2_566
C4 H4A 0.9300 .
C6 H6A 0.9300 .
C7 H7A 0.9300 .
C8 C9 1.491(3) .
C8 H8A 0.9700 .
C8 H8B 0.9700 .
C10 C15 1.386(3) .
C10 C11 1.387(3) .
C11 C12 1.375(4) .
C11 H11A 0.9300 .
C12 C13 1.389(4) .
C12 H12A 0.9300 .
C13 C14 1.365(4) .
C13 H13A 0.9300 .
C14 C15 1.393(3) .
C14 H14A 0.9300 .

loop_
_geom_hbond_atom_site_label_D
_geom_hbond_atom_site_label_H
_geom_hbond_atom_site_label_A
_geom_hbond_distance_DH
_geom_hbond_distance_HA
_geom_hbond_distance_DA
_geom_hbond_angle_DHA
_geom_hbond_site_symmetry_A
O6 H3W O3 0.86(3) 1.84(3) 2.704(3) 176(3) .
O6 H4W O1 0.78(3) 2.19(3) 2.890(3) 149(3) .
O5 H1W O2 0.82(3) 1.92(3) 2.697(2) 156(3) 2_667
O5 H2W O3 0.86(3) 1.83(3) 2.684(2) 172(3) 1_655
N5 H5A O4 0.86 1.76 2.606(2) 167.0 1_655
N4 H4B O6 0.86 1.77 2.607(3) 163.1 1_665

loop_
_geom_torsion_atom_site_label_1
_geom_torsion_atom_site_label_2
_geom_torsion_atom_site_label_3
_geom_torsion_atom_site_label_4
_geom_torsion
_geom_torsion_site_symmetry_1
_geom_torsion_site_symmetry_2
_geom_torsion_site_symmetry_3
_geom_torsion_site_symmetry_4
O5 Zn1 N1 C6 0.10(16) . . . .
O5 Zn1 N1 C6 -179.90(16) 2_667 . . .
O1 Zn1 N1 C6 92.27(16) 2_667 . . .
O1 Zn1 N1 C6 -87.73(16) . . . .
N1 Zn1 N1 C6 -109(100) 2_667 . . .
O5 Zn1 N1 C7 176.86(17) . . . .
O5 Zn1 N1 C7 -3.14(17) 2_667 . . .
O1 Zn1 N1 C7 -90.97(17) 2_667 . . .
O1 Zn1 N1 C7 89.03(17) . . . .
N1 Zn1 N1 C7 68(100) 2_667 . . .
C7 N2 N3 C6 -0.2(2) . . . .
C7 N2 N3 C8 175.69(18) . . . .
O5 Zn1 O1 C1 -164.49(15) . . . .
O5 Zn1 O1 C1 15.51(15) 2_667 . . .
O1 Zn1 O1 C1 -61(100) 2_667 . . .
N1 Zn1 O1 C1 109.31(15) 2_667 . . .
N1 Zn1 O1 C1 -70.69(15) . . . .
Zn1 O1 C1 O2 -8.9(3) . . . .
Zn1 O1 C1 C2 170.49(11) . . . .
O2 C1 C2 C4 133.53(19) . . . 2_566
O1 C1 C2 C4 -45.9(2) . . . 2_566
O2 C1 C2 C3 -43.3(2) . . . .
O1 C1 C2 C3 137.27(17) . . . .
C4 C2 C3 C4 -1.1(3) 2_566 . . .
C1 C2 C3 C4 175.77(16) . . . .
C4 C2 C3 C5 174.53(16) 2_566 . . .
C1 C2 C3 C5 -8.6(3) . . . .
C2 C3 C4 C2 1.1(3) . . . 2_566
C5 C3 C4 C2 -174.66(16) . . . 2_566
C4 C3 C5 O4 -59.3(2) . . . .
C2 C3 C5 O4 125.10(19) . . . .
C4 C3 C5 O3 119.34(19) . . . .
C2 C3 C5 O3 -56.3(2) . . . .
C7 N1 C6 N3 -0.7(2) . . . .
Zn1 N1 C6 N3 176.76(12) . . . .
N2 N3 C6 N1 0.5(2) . . . .
C8 N3 C6 N1 -174.95(18) . . . .
N3 N2 C7 N1 -0.3(2) . . . .
C6 N1 C7 N2 0.6(2) . . . .
Zn1 N1 C7 N2 -176.80(14) . . . .
C6 N3 C8 C9 101.1(2) . . . .
N2 N3 C8 C9 -73.9(2) . . . .
C10 N5 C9 N4 -0.6(2) . . . .
C10 N5 C9 C8 -178.13(18) . . . .
C15 N4 C9 N5 0.5(2) . . . .
C15 N4 C9 C8 178.12(18) . . . .
N3 C8 C9 N5 -62.2(3) . . . .
N3 C8 C9 N4 120.6(2) . . . .
C9 N5 C10 C15 0.4(2) . . . .
C9 N5 C10 C11 -178.7(2) . . . .
C15 C10 C11 C12 -0.4(4) . . . .
N5 C10 C11 C12 178.6(2) . . . .
C10 C11 C12 C13 0.9(4) . . . .
C11 C12 C13 C14 -0.3(5) . . . .
C12 C13 C14 C15 -0.6(4) . . . .
C9 N4 C15 C10 -0.2(2) . . . .
C9 N4 C15 C14 179.4(2) . . . .
C11 C10 C15 N4 179.1(2) . . . .
N5 C10 C15 N4 -0.1(2) . . . .
C11 C10 C15 C14 -0.6(4) . . . .
N5 C10 C15 C14 -179.8(2) . . . .
C13 C14 C15 N4 -178.6(2) . . . .
C13 C14 C15 C10 1.1(4) . . . .
